data_7237877
loop_
_publ_author_name
'Yano, Yoshio'
'Ono, Toshikazu'
'Hatanaka, Sou'
'Gryko, Daniel T.'
'Hisaeda, Yoshio'

_publ_section_title
;
 Salt--cocrystal continuum for photofunction modulation:
 stimuli-responsive fluorescence color-tuning of pyridine-modified
 intramolecular charge-transfer dyes and acid complexes
;
_journal_issue 29
_journal_name_full 'Journal of Materials Chemistry C'
_journal_page_first 8847
_journal_paper_doi 10.1039/C9TC02524C
_journal_volume 7
_journal_year 2019
_chemical_formula_moiety '2(C6 H3 F3 O), C30 H24 N4'
_chemical_formula_sum 'C42 H30 F6 N4 O2'
_chemical_formula_weight 736.70
_space_group_crystal_system triclinic
_space_group_IT_number 2
_space_group_name_Hall '-P 1'
_space_group_name_H-M_alt 'P -1'
_atom_sites_solution_hydrogens geom
_atom_sites_solution_primary dual
_audit_creation_date 2019-01-23
_audit_creation_method
;
Olex2 1.2-ac3
(compiled 2017.02.24 svn.r3390 for Rigaku Oxford Diffraction, GUI svn.r5318)
;
_cell_angle_alpha 70.492(8)
_cell_angle_beta 72.988(7)
_cell_angle_gamma 88.835(6)
_cell_formula_units_Z 1
_cell_length_a 7.2393(5)
_cell_length_b 10.9716(9)
_cell_length_c 11.9913(11)
_cell_measurement_reflns_used 5114
_cell_measurement_temperature 123
_cell_measurement_theta_max 32.9720
_cell_measurement_theta_min 2.9860
_cell_volume 855.30(13)
_computing_cell_refinement 'CrysAlisPro 1.171.39.34a (Rigaku OD, 2017)'
_computing_data_collection 'CrysAlisPro 1.171.39.34a (Rigaku OD, 2017)'
_computing_data_reduction 'CrysAlisPro 1.171.39.34a (Rigaku OD, 2017)'
_computing_molecular_graphics 'Olex2 (Dolomanov et al., 2009)'
_computing_publication_material 'Olex2 (Dolomanov et al., 2009)'
_computing_structure_refinement 'ShelXL (Sheldrick, 2015)'
_computing_structure_solution 'ShelXT (Sheldrick, 2015)'
_diffrn_ambient_temperature 123
_diffrn_detector 'CCD plate'
_diffrn_detector_type CCD
_diffrn_measured_fraction_theta_full 0.999
_diffrn_measured_fraction_theta_max 0.999
_diffrn_measurement_details
;
List of Runs (angles in degrees, time in seconds):

  # Type    Start    End  Width  t~exp~   \w     \q     \k     \f   Frames
--------------------------------------------------------------------------
  1  \w    -74.00 119.00   1.00    5.00    --   30.00  54.00 -90.00  193
  2  \w    -74.00 119.00   1.00    5.00    --   30.00  54.00  30.00  193
  3  \w    -74.00 119.00   1.00    5.00    --   30.00  54.00 120.00  193
  4  \w    -74.00 119.00   1.00    5.00    --   30.00  54.00 -90.00  193
;
_diffrn_measurement_device 'two-circle diffractometer'
_diffrn_measurement_device_type 'XtaLAB Mini (JP)'
_diffrn_measurement_method '\w scans'
_diffrn_orient_matrix_type 'CrysAlisPro convention (1999,Acta A55,543-557)'
_diffrn_orient_matrix_UB_11 -0.0078166000
_diffrn_orient_matrix_UB_12 0.0679367000
_diffrn_orient_matrix_UB_13 -0.0198070000
_diffrn_orient_matrix_UB_21 0.1023595000
_diffrn_orient_matrix_UB_22 0.0110554000
_diffrn_orient_matrix_UB_23 -0.0250457000
_diffrn_orient_matrix_UB_31 -0.0061631000
_diffrn_orient_matrix_UB_32 -0.0011667000
_diffrn_orient_matrix_UB_33 -0.0575955000
_diffrn_radiation_monochromator graphite
_diffrn_radiation_probe x-ray
_diffrn_radiation_type MoK\a
_diffrn_radiation_wavelength 0.71073
_diffrn_reflns_av_R_equivalents 0.0357
_diffrn_reflns_av_unetI/netI 0.0316
_diffrn_reflns_Laue_measured_fraction_full 0.999
_diffrn_reflns_Laue_measured_fraction_max 0.999
_diffrn_reflns_limit_h_max 9
_diffrn_reflns_limit_h_min -9
_diffrn_reflns_limit_k_max 13
_diffrn_reflns_limit_k_min -13
_diffrn_reflns_limit_l_max 14
_diffrn_reflns_limit_l_min -14
_diffrn_reflns_number 11526
_diffrn_reflns_point_group_measured_fraction_full 0.999
_diffrn_reflns_point_group_measured_fraction_max 0.999
_diffrn_reflns_theta_full 25.242
_diffrn_reflns_theta_max 26.370
_diffrn_reflns_theta_min 2.953
_diffrn_source 'fine-focus sealed X-ray tube'
_diffrn_source_type 'Rigaku (Mo) X-ray Source'
_exptl_absorpt_coefficient_mu 0.112
_exptl_absorpt_correction_T_max 1.00000
_exptl_absorpt_correction_T_min 0.81327
_exptl_absorpt_correction_type multi-scan
_exptl_absorpt_process_details
;
CrysAlisPro 1.171.39.34a (Rigaku Oxford Diffraction, 2017)
Empirical absorption correction using spherical harmonics,
 implemented in SCALE3 ABSPACK scaling algorithm.
;
_exptl_crystal_colour colourless
_exptl_crystal_colour_primary colourless
_exptl_crystal_density_diffrn 1.430
_exptl_crystal_description block
_exptl_crystal_F_000 380
_exptl_crystal_size_max 0.5
_exptl_crystal_size_mid 0.4
_exptl_crystal_size_min 0.3
_refine_diff_density_max 0.361
_refine_diff_density_min -0.392
_refine_diff_density_rms 0.073
_refine_ls_extinction_method none
_refine_ls_goodness_of_fit_ref 1.046
_refine_ls_hydrogen_treatment constr
_refine_ls_matrix_type full
_refine_ls_number_parameters 246
_refine_ls_number_reflns 3485
_refine_ls_number_restraints 0
_refine_ls_restrained_S_all 1.046
_refine_ls_R_factor_all 0.0626
_refine_ls_R_factor_gt 0.0546
_refine_ls_shift/su_max 0.000
_refine_ls_shift/su_mean 0.000
_refine_ls_structure_factor_coef Fsqd
_refine_ls_weighting_details 'w=1/[\s^2^(Fo^2^)+(0.0970P)^2^+0.3200P] where P=(Fo^2^+2Fc^2^)/3'
_refine_ls_weighting_scheme calc
_refine_ls_wR_factor_gt 0.1470
_refine_ls_wR_factor_ref 0.1603
_reflns_Friedel_coverage 0.000
_reflns_number_gt 2982
_reflns_number_total 3485
_reflns_threshold_expression 'I > 2\s(I)'
_cod_data_source_file c9tc02524c7.cif
_cod_data_source_block yano083
_cod_database_code 7237877
_shelx_shelxl_version_number 2017/1
_chemical_oxdiff_formula 'C H N O F'
_chemical_oxdiff_usercomment 1-b
_shelx_space_group_comment
;
The symmetry employed for this shelxl refinement is uniquely defined
by the following loop, which should always be used as a source of
symmetry information in preference to the above space-group names.
They are only intended as comments.
;
_diffrn_oxdiff_ac3_digest_frames
;
012038c12fe77efa438629c787ed9c167d0077292bd
;
_reflns_odcompleteness_completeness 99.89
_reflns_odcompleteness_iscentric 1
_reflns_odcompleteness_theta 26.32
_olex2_refinement_description
;
1. Fixed Uiso
 At 1.2 times of:
  All C(H) groups
 At 1.5 times of:
  All C(H,H,H) groups, All O(H) groups
2.a Aromatic/amide H refined with riding coordinates:
 C5(H5), C3(H3), C14(H14), C2A(H2A), C8(H8), C10(H10), C13(H13), C6(H6),
 C7(H7), C6A(H6A), C11(H11)
2.b Idealised Me refined as rotating group:
 C15(H15a,H15b,H15c)
2.c Idealised tetrahedral OH refined as rotating group:
 O1A(H1A)
;
_olex2_submission_special_instructions 'No special instructions were received'
_oxdiff_exptl_absorpt_empirical_details
;
Empirical correction (ABSPACK) includes:
- Absorption correction using spherical harmonics
- Frame scaling
;
_oxdiff_exptl_absorpt_empirical_full_max 1.137
_oxdiff_exptl_absorpt_empirical_full_min 0.860

loop_
_space_group_symop_operation_xyz
'x, y, z'
'-x, -y, -z'

loop_
_atom_site_label
_atom_site_type_symbol
_atom_site_fract_x
_atom_site_fract_y
_atom_site_fract_z
_atom_site_U_iso_or_equiv
_atom_site_adp_type
_atom_site_occupancy
_atom_site_site_symmetry_order
_atom_site_calc_flag
_atom_site_refinement_flags_posn
F3A F 0.66286(17) 0.57055(11) 0.39757(10) 0.0382(3) Uani 1 1 d .
F4A F 0.70407(17) 0.68467(11) 0.15271(10) 0.0378(3) Uani 1 1 d .
F5A F 0.7804(2) 0.94346(12) 0.04495(11) 0.0517(4) Uani 1 1 d .
O1A O 0.75760(18) 0.98691(13) 0.42738(12) 0.0305(3) Uani 1 1 d .
H1A H 0.735794 0.942305 0.502752 0.046 Uiso 1 1 calc GR
N1 N 0.15966(19) 0.58080(14) 1.04013(12) 0.0226(3) Uani 1 1 d .
N2 N 0.6766(2) 0.84978(15) 0.67202(14) 0.0285(4) Uani 1 1 d .
C4 C 0.4503(2) 0.70079(16) 0.85778(15) 0.0224(4) Uani 1 1 d .
C5 C 0.5036(2) 0.78161(17) 0.73314(16) 0.0251(4) Uani 1 1 d .
H5 H 0.411680 0.788603 0.689180 0.030 Uiso 1 1 calc R
C9 C 0.1837(2) 0.62597(17) 1.13435(15) 0.0225(4) Uani 1 1 d .
C1 C -0.0015(2) 0.50237(16) 1.05696(15) 0.0231(4) Uani 1 1 d .
C3A C 0.6973(2) 0.70083(17) 0.34592(17) 0.0266(4) Uani 1 1 d .
C1A C 0.7454(2) 0.90834(18) 0.36314(16) 0.0256(4) Uani 1 1 d .
C3 C 0.1664(2) 0.57340(16) 0.85056(15) 0.0230(4) Uani 1 1 d .
H3 H 0.204384 0.586569 0.764267 0.028 Uiso 1 1 calc R
C4A C 0.7179(2) 0.75711(18) 0.22159(16) 0.0277(4) Uani 1 1 d .
C14 C 0.2112(2) 0.75833(17) 1.11229(16) 0.0264(4) Uani 1 1 d .
H14 H 0.220729 0.819575 1.032678 0.032 Uiso 1 1 calc R
C2A C 0.7099(2) 0.77357(17) 0.41851(16) 0.0266(4) Uani 1 1 d .
H2A H 0.694651 0.732599 0.504456 0.032 Uiso 1 1 calc R
C8 C 0.5867(2) 0.69343(17) 0.92162(16) 0.0244(4) Uani 1 1 d .
H8 H 0.558275 0.639279 1.006102 0.029 Uiso 1 1 calc R
C10 C 0.1722(2) 0.53716(18) 1.25066(16) 0.0275(4) Uani 1 1 d .
H10 H 0.156563 0.446733 1.265773 0.033 Uiso 1 1 calc R
C12 C 0.2081(2) 0.7134(2) 1.32541(18) 0.0300(4) Uani 1 1 d .
C13 C 0.2245(2) 0.80047(19) 1.20703(17) 0.0292(4) Uani 1 1 d .
H13 H 0.245298 0.890798 1.190719 0.035 Uiso 1 1 calc R
C6 C 0.8047(2) 0.84225(18) 0.73558(17) 0.0288(4) Uani 1 1 d .
H6 H 0.927297 0.890733 0.693655 0.035 Uiso 1 1 calc R
C2 C 0.2614(2) 0.62458(16) 0.91241(15) 0.0226(4) Uani 1 1 d .
C7 C 0.7649(2) 0.76683(18) 0.85923(17) 0.0278(4) Uani 1 1 d .
H7 H 0.857905 0.764924 0.901459 0.033 Uiso 1 1 calc R
C6A C 0.7708(3) 0.96659(18) 0.23632(17) 0.0302(4) Uani 1 1 d .
H6A H 0.797915 1.057931 0.197502 0.036 Uiso 1 1 calc R
C5A C 0.7563(3) 0.89016(19) 0.16803(17) 0.0321(4) Uani 1 1 d .
C11 C 0.1835(3) 0.58083(19) 1.34475(17) 0.0306(4) Uani 1 1 d .
H11 H 0.174447 0.519344 1.424174 0.037 Uiso 1 1 calc R
C15 C 0.2100(3) 0.7599(2) 1.43033(19) 0.0389(5) Uani 1 1 d .
H15A H 0.302561 0.836618 1.398164 0.058 Uiso 1 1 calc GR
H15B H 0.248669 0.690905 1.493697 0.058 Uiso 1 1 calc GR
H15C H 0.080172 0.782422 1.467189 0.058 Uiso 1 1 calc GR

loop_
_atom_site_aniso_label
_atom_site_aniso_U_11
_atom_site_aniso_U_22
_atom_site_aniso_U_33
_atom_site_aniso_U_23
_atom_site_aniso_U_13
_atom_site_aniso_U_12
F3A 0.0465(7) 0.0288(6) 0.0357(6) -0.0061(5) -0.0120(5) -0.0093(5)
F4A 0.0491(7) 0.0363(6) 0.0362(6) -0.0181(5) -0.0185(5) 0.0039(5)
F5A 0.0949(11) 0.0342(7) 0.0270(6) -0.0072(5) -0.0235(7) 0.0043(7)
O1A 0.0316(7) 0.0325(7) 0.0248(6) -0.0090(5) -0.0051(5) -0.0090(5)
N1 0.0184(7) 0.0269(7) 0.0210(7) -0.0077(6) -0.0037(5) -0.0073(5)
N2 0.0235(7) 0.0330(8) 0.0254(8) -0.0090(7) -0.0027(6) -0.0083(6)
C4 0.0192(8) 0.0235(8) 0.0247(8) -0.0102(7) -0.0045(6) -0.0025(6)
C5 0.0211(8) 0.0291(9) 0.0245(8) -0.0094(7) -0.0056(6) -0.0047(6)
C9 0.0154(7) 0.0296(9) 0.0227(8) -0.0106(7) -0.0037(6) -0.0037(6)
C1 0.0190(8) 0.0240(8) 0.0251(8) -0.0074(7) -0.0058(6) -0.0040(6)
C3A 0.0197(8) 0.0265(9) 0.0302(9) -0.0056(7) -0.0067(7) -0.0040(6)
C1A 0.0159(7) 0.0339(9) 0.0262(9) -0.0103(7) -0.0047(6) -0.0037(6)
C3 0.0212(8) 0.0250(8) 0.0216(8) -0.0073(7) -0.0053(6) -0.0048(6)
C4A 0.0243(8) 0.0331(10) 0.0292(9) -0.0141(8) -0.0092(7) 0.0021(7)
C14 0.0220(8) 0.0288(9) 0.0263(9) -0.0082(7) -0.0056(7) -0.0036(7)
C2A 0.0193(8) 0.0338(10) 0.0231(8) -0.0059(8) -0.0052(7) -0.0046(7)
C8 0.0211(8) 0.0266(9) 0.0250(8) -0.0087(7) -0.0061(7) -0.0020(6)
C10 0.0251(8) 0.0294(9) 0.0263(9) -0.0081(7) -0.0065(7) -0.0046(7)
C12 0.0175(8) 0.0449(11) 0.0341(10) -0.0215(9) -0.0079(7) 0.0003(7)
C13 0.0217(8) 0.0320(9) 0.0374(10) -0.0184(8) -0.0062(7) -0.0031(7)
C6 0.0199(8) 0.0336(10) 0.0308(9) -0.0123(8) -0.0026(7) -0.0086(7)
C2 0.0196(8) 0.0242(8) 0.0223(8) -0.0072(7) -0.0043(6) -0.0029(6)
C7 0.0199(8) 0.0353(10) 0.0312(9) -0.0148(8) -0.0081(7) -0.0030(7)
C6A 0.0325(9) 0.0276(9) 0.0291(10) -0.0081(8) -0.0088(8) -0.0003(7)
C5A 0.0381(10) 0.0342(10) 0.0249(9) -0.0084(8) -0.0128(8) 0.0045(8)
C11 0.0252(9) 0.0413(11) 0.0245(9) -0.0088(8) -0.0088(7) -0.0029(7)
C15 0.0273(9) 0.0597(14) 0.0428(11) -0.0319(11) -0.0130(8) 0.0021(9)

loop_
_atom_type_symbol
_atom_type_description
_atom_type_scat_dispersion_real
_atom_type_scat_dispersion_imag
_atom_type_scat_source
C C 0.0033 0.0016 'International Tables Vol C Tables 4.2.6.8 and 6.1.1.4'
H H 0.0000 0.0000 'International Tables Vol C Tables 4.2.6.8 and 6.1.1.4'
F F 0.0171 0.0103 'International Tables Vol C Tables 4.2.6.8 and 6.1.1.4'
N N 0.0061 0.0033 'International Tables Vol C Tables 4.2.6.8 and 6.1.1.4'
O O 0.0106 0.0060 'International Tables Vol C Tables 4.2.6.8 and 6.1.1.4'

loop_
_geom_angle_atom_site_label_1
_geom_angle_atom_site_label_2
_geom_angle_atom_site_label_3
_geom_angle
_geom_angle_site_symmetry_1
_geom_angle_site_symmetry_3
C1A O1A H1A 109.5 . .
C1 N1 C9 123.04(13) . .
C1 N1 C2 106.88(13) . .
C2 N1 C9 128.80(13) . .
C5 N2 C6 117.84(15) . .
C5 C4 C8 117.16(15) . .
C5 C4 C2 118.99(14) . .
C8 C4 C2 123.78(15) . .
N2 C5 C4 123.95(15) . .
N2 C5 H5 118.0 . .
C4 C5 H5 118.0 . .
C14 C9 N1 120.74(15) . .
C10 C9 N1 119.59(15) . .
C10 C9 C14 119.63(15) . .
N1 C1 C3 142.13(15) . 2_567
C1 C1 N1 108.31(18) 2_567 .
C1 C1 C3 109.56(17) 2_567 2_567
F3A C3A C4A 118.20(16) . .
F3A C3A C2A 119.79(16) . .
C4A C3A C2A 122.01(17) . .
O1A C1A C2A 122.75(16) . .
O1A C1A C6A 117.48(16) . .
C6A C1A C2A 119.77(16) . .
C1 C3 H3 127.2 2_567 .
C2 C3 C1 105.51(14) . 2_567
C2 C3 H3 127.2 . .
F4A C4A C3A 121.09(16) . .
F4A C4A C5A 120.56(16) . .
C3A C4A C5A 118.34(16) . .
C9 C14 H14 120.1 . .
C13 C14 C9 119.83(17) . .
C13 C14 H14 120.1 . .
C3A C2A C1A 118.83(16) . .
C3A C2A H2A 120.6 . .
C1A C2A H2A 120.6 . .
C4 C8 H8 120.5 . .
C7 C8 C4 119.01(16) . .
C7 C8 H8 120.5 . .
C9 C10 H10 120.1 . .
C11 C10 C9 119.85(16) . .
C11 C10 H10 120.1 . .
C13 C12 C11 117.50(16) . .
C13 C12 C15 121.43(18) . .
C11 C12 C15 121.04(18) . .
C14 C13 C12 121.58(17) . .
C14 C13 H13 119.2 . .
C12 C13 H13 119.2 . .
N2 C6 H6 118.7 . .
N2 C6 C7 122.58(15) . .
C7 C6 H6 118.7 . .
N1 C2 C4 123.87(14) . .
C3 C2 N1 109.74(14) . .
C3 C2 C4 126.06(15) . .
C8 C7 H7 120.3 . .
C6 C7 C8 119.42(16) . .
C6 C7 H7 120.3 . .
C1A C6A H6A 120.4 . .
C5A C6A C1A 119.25(17) . .
C5A C6A H6A 120.4 . .
F5A C5A C4A 117.47(17) . .
F5A C5A C6A 120.76(17) . .
C6A C5A C4A 121.76(17) . .
C10 C11 C12 121.57(17) . .
C10 C11 H11 119.2 . .
C12 C11 H11 119.2 . .
C12 C15 H15A 109.5 . .
C12 C15 H15B 109.5 . .
C12 C15 H15C 109.5 . .
H15A C15 H15B 109.5 . .
H15A C15 H15C 109.5 . .
H15B C15 H15C 109.5 . .

loop_
_geom_bond_atom_site_label_1
_geom_bond_atom_site_label_2
_geom_bond_distance
_geom_bond_site_symmetry_2
F3A C3A 1.350(2) .
F4A C4A 1.3469(19) .
F5A C5A 1.352(2) .
O1A H1A 0.8400 .
O1A C1A 1.353(2) .
N1 C9 1.430(2) .
N1 C1 1.389(2) .
N1 C2 1.408(2) .
N2 C5 1.342(2) .
N2 C6 1.348(2) .
C4 C5 1.400(2) .
C4 C8 1.402(2) .
C4 C2 1.468(2) .
C5 H5 0.9500 .
C9 C14 1.394(2) .
C9 C10 1.389(2) .
C1 C1 1.378(3) 2_567
C1 C3 1.413(2) 2_567
C3A C4A 1.373(3) .
C3A C2A 1.384(2) .
C1A C2A 1.398(3) .
C1A C6A 1.395(3) .
C3 H3 0.9500 .
C3 C2 1.390(2) .
C4A C5A 1.381(3) .
C14 H14 0.9500 .
C14 C13 1.389(2) .
C2A H2A 0.9500 .
C8 H8 0.9500 .
C8 C7 1.395(2) .
C10 H10 0.9500 .
C10 C11 1.388(2) .
C12 C13 1.393(3) .
C12 C11 1.401(3) .
C12 C15 1.511(2) .
C13 H13 0.9500 .
C6 H6 0.9500 .
C6 C7 1.381(3) .
C7 H7 0.9500 .
C6A H6A 0.9500 .
C6A C5A 1.378(3) .
C11 H11 0.9500 .
C15 H15A 0.9800 .
C15 H15B 0.9800 .
C15 H15C 0.9800 .
